data_7002491
loop_
_publ_author_name
'Li, Ling-Ling'
'Li, Hong-Xi'
'Ren, Zhi-Gang'
'Liu, Dong'
'Chen, Yang'
'Zhang, Yong'
'Lang, Jian-Ping'

_publ_section_title
;
 Assembly of [CunIn]-based coordination polymers from cracking the 3D
 framework of bulk CuI via flexible N-heterocyclic ligands
;
_journal_issue 40
_journal_name_full 'Dalton Transactions'
_journal_page_first 8567
_journal_page_last 8573
_journal_paper_doi 10.1039/b908697h
_journal_year 2009
_chemical_formula_moiety 'C8 H8 Cu I N3'
_chemical_formula_sum 'C8 H8 Cu I N3'
_chemical_formula_weight 336.61
_chemical_name_systematic
;
?
;
_space_group_IT_number 86
_symmetry_cell_setting tetragonal
_symmetry_space_group_name_Hall '-P 4bc'
_symmetry_space_group_name_H-M 'P 42/n :2'
_atom_sites_solution_hydrogens geom
_atom_sites_solution_primary direct
_atom_sites_solution_secondary difmap
_audit_creation_method SHELXL-97
_cell_angle_alpha 90.00
_cell_angle_beta 90.00
_cell_angle_gamma 90.00
_cell_formula_units_Z 8
_cell_length_a 13.4355(19)
_cell_length_b 13.4355(19)
_cell_length_c 10.724(2)
_cell_measurement_reflns_used 3555
_cell_measurement_temperature 223(2)
_cell_measurement_theta_max 27.4778
_cell_measurement_theta_min 3.0324
_cell_volume 1935.8(5)
_computing_cell_refinement 'CrystalClear (Rigaku Inc., 2008)'
_computing_data_collection 'CrystalClear (Rigaku Inc., 2008)'
_computing_data_reduction 'CrystalClear (Rigaku Inc., 2008)'
_computing_structure_refinement 'SHELXL-97 (Sheldrick, 1997)'
_computing_structure_solution 'SHELXS-97 (Sheldrick, 1990)'
_diffrn_ambient_temperature 223(2)
_diffrn_measured_fraction_theta_full 0.995
_diffrn_measured_fraction_theta_max 0.995
_diffrn_measurement_device_type 'Rigaku MercuryCCD area detector'
_diffrn_measurement_method \w
_diffrn_radiation_monochromator graphite
_diffrn_radiation_source 'fine-focus sealed tube'
_diffrn_radiation_type MoK\a
_diffrn_radiation_wavelength 0.71073
_diffrn_reflns_av_R_equivalents 0.0399
_diffrn_reflns_av_sigmaI/netI 0.0930
_diffrn_reflns_limit_h_max 17
_diffrn_reflns_limit_h_min -14
_diffrn_reflns_limit_k_max 17
_diffrn_reflns_limit_k_min -8
_diffrn_reflns_limit_l_max 13
_diffrn_reflns_limit_l_min -8
_diffrn_reflns_number 4684
_diffrn_reflns_theta_full 27.48
_diffrn_reflns_theta_max 27.48
_diffrn_reflns_theta_min 3.03
_diffrn_standards_decay_% 0
_diffrn_standards_interval_count 0
_diffrn_standards_interval_time 0
_diffrn_standards_number 0
_exptl_absorpt_coefficient_mu 5.399
_exptl_absorpt_correction_T_max 0.1732
_exptl_absorpt_correction_T_min 0.1552
_exptl_absorpt_correction_type multi-scan
_exptl_absorpt_process_details 'Jacobson, R. (1998) Private communication to Rigaku Company, Tokyo, Japan.'
_exptl_crystal_colour yellow
_exptl_crystal_density_diffrn 2.282
_exptl_crystal_density_method 'not measured'
_exptl_crystal_description block
_exptl_crystal_F_000 1240
_exptl_crystal_size_max 0.55
_exptl_crystal_size_mid 0.52
_exptl_crystal_size_min 0.50
_refine_diff_density_max 1.423
_refine_diff_density_min -1.276
_refine_diff_density_rms 0.360
_refine_ls_extinction_method none
_refine_ls_goodness_of_fit_ref 0.951
_refine_ls_hydrogen_treatment constr
_refine_ls_matrix_type full
_refine_ls_number_parameters 128
_refine_ls_number_reflns 2214
_refine_ls_number_restraints 6
_refine_ls_restrained_S_all 0.950
_refine_ls_R_factor_all 0.1145
_refine_ls_R_factor_gt 0.0909
_refine_ls_shift/su_max 0.003
_refine_ls_shift/su_mean 0.001
_refine_ls_structure_factor_coef Fsqd
_refine_ls_weighting_details 'calc w=1/[\s^2^(Fo^2^)+(0.0400P)^2^+148.0000P] where P=(Fo^2^+2Fc^2^)/3'
_refine_ls_weighting_scheme calc
_refine_ls_wR_factor_gt 0.2308
_refine_ls_wR_factor_ref 0.2428
_reflns_number_gt 1538
_reflns_number_total 2214
_reflns_threshold_expression >2sigma(I)
_cod_data_source_file B908697H.txt
_cod_data_source_block '[Cu4(m3-I)4(bbbt)2]n'
_cod_depositor_comments
;
The following automatic conversions were performed:
'_exptl_absorpt_correction_type' value 'Multi-scan' changed to
'multi-scan' according to
'/home/saulius/struct/CIF-dictionaries/cif_core.dic' dictionary named
'cif_core.dic' version 2.4.1 from 2010-06-29.

Automatic conversion script
Id: cif_fix_enum 1527 2010-12-29 10:47:43Z saulius 
;
_cod_original_cell_volume 1935.9(5)
_cod_original_sg_symbol_H-M 'P 42/n'
_cod_database_code 7002491

loop_
_symmetry_equiv_pos_as_xyz
'x, y, z'
'-x+1/2, -y+1/2, z'
'-y, x+1/2, z+1/2'
'y+1/2, -x, z+1/2'
'-x, -y, -z'
'x-1/2, y-1/2, -z'
'y, -x-1/2, -z-1/2'
'-y-1/2, x, -z-1/2'

loop_
_atom_site_label
_atom_site_type_symbol
_atom_site_fract_x
_atom_site_fract_y
_atom_site_fract_z
_atom_site_U_iso_or_equiv
_atom_site_adp_type
_atom_site_occupancy
_atom_site_symmetry_multiplicity
_atom_site_calc_flag
_atom_site_refinement_flags
_atom_site_disorder_assembly
_atom_site_disorder_group
Cu1 Cu 0.65974(13) 0.80098(15) 1.16238(18) 0.0306(5) Uani 1 1 d . . .
I1 I 0.67858(10) 0.61423(10) 1.11048(13) 0.0500(4) Uani 1 1 d . . .
N1 N 0.5458(8) 0.8457(8) 1.0558(11) 0.020(2) Uani 1 1 d . . .
N2 N 0.4552(9) 0.8504(9) 1.0991(12) 0.026(3) Uani 1 1 d . . .
N3 N 0.3958(8) 0.8801(8) 1.0060(12) 0.023(2) Uani 1 1 d . . .
C1 C 0.5457(9) 0.8725(9) 0.9324(12) 0.019(2) Uani 1 1 d . . .
C2 C 0.6227(11) 0.8788(10) 0.8451(13) 0.026(3) Uani 1 1 d . . .
H2 H 0.6889 0.8641 0.8665 0.031 Uiso 1 1 calc R . .
C3 C 0.5967(12) 0.9077(11) 0.7267(14) 0.031(3) Uani 1 1 d . . .
H3 H 0.6463 0.9118 0.6649 0.038 Uiso 1 1 calc R . .
C4 C 0.4989(13) 0.9311(11) 0.6958(14) 0.033(3) Uani 1 1 d . . .
H4 H 0.4844 0.9512 0.6139 0.040 Uiso 1 1 calc R . .
C5 C 0.4235(12) 0.9257(10) 0.7805(14) 0.031(3) Uani 1 1 d . . .
H5 H 0.3577 0.9420 0.7588 0.037 Uiso 1 1 calc R . .
C6 C 0.4478(10) 0.8953(8) 0.8994(12) 0.019(3) Uani 1 1 d . . .
C7 C 0.2874(10) 0.8889(11) 1.0272(18) 0.034(4) Uani 1 1 d . . .
C8 C 0.244(2) 0.788(2) 1.065(4) 0.029(7) Uani 0.48(4) 1 d PU . .
C8A C 0.235(2) 0.800(2) 0.983(4) 0.032(7) Uani 0.52(4) 1 d PU . .

loop_
_atom_site_aniso_label
_atom_site_aniso_U_11
_atom_site_aniso_U_22
_atom_site_aniso_U_33
_atom_site_aniso_U_23
_atom_site_aniso_U_13
_atom_site_aniso_U_12
Cu1 0.0238(9) 0.0406(11) 0.0272(9) 0.0061(8) -0.0052(8) 0.0018(7)
I1 0.0501(8) 0.0532(8) 0.0468(8) -0.0099(6) 0.0032(6) -0.0043(6)
N1 0.015(5) 0.021(5) 0.024(6) -0.003(5) 0.000(4) -0.002(4)
N2 0.023(6) 0.027(6) 0.029(7) 0.002(5) 0.003(5) -0.002(5)
N3 0.013(5) 0.021(5) 0.035(7) 0.003(5) -0.003(5) 0.001(4)
C1 0.021(6) 0.013(6) 0.021(6) -0.002(5) -0.007(5) -0.002(4)
C2 0.033(7) 0.018(6) 0.025(7) -0.011(6) -0.002(6) -0.002(5)
C3 0.044(9) 0.028(7) 0.022(7) -0.006(6) 0.010(6) -0.003(6)
C4 0.051(10) 0.028(7) 0.020(7) 0.002(6) -0.004(7) 0.000(7)
C5 0.038(8) 0.020(7) 0.035(8) -0.004(6) -0.015(7) 0.004(6)
C6 0.024(6) 0.008(5) 0.024(7) -0.004(5) -0.008(5) -0.001(5)
C7 0.015(6) 0.023(7) 0.065(11) 0.001(7) -0.001(7) 0.004(5)
C8 0.014(11) 0.026(12) 0.047(18) -0.009(13) 0.003(14) -0.001(10)
C8A 0.017(11) 0.022(12) 0.057(19) 0.002(13) -0.009(14) 0.000(9)

loop_
_atom_type_symbol
_atom_type_description
_atom_type_scat_dispersion_real
_atom_type_scat_dispersion_imag
_atom_type_scat_source
C C 0.0033 0.0016 'International Tables Vol C Tables 4.2.6.8 and 6.1.1.4'
H H 0.0000 0.0000 'International Tables Vol C Tables 4.2.6.8 and 6.1.1.4'
N N 0.0061 0.0033 'International Tables Vol C Tables 4.2.6.8 and 6.1.1.4'
Cu Cu 0.3201 1.2651 'International Tables Vol C Tables 4.2.6.8 and 6.1.1.4'
I I -0.4742 1.8119 'International Tables Vol C Tables 4.2.6.8 and 6.1.1.4'

loop_
_geom_angle_atom_site_label_1
_geom_angle_atom_site_label_2
_geom_angle_atom_site_label_3
_geom_angle
_geom_angle_site_symmetry_1
_geom_angle_site_symmetry_3
_geom_angle_publ_flag
N1 Cu1 I1 113.4(3) . 2_665 ?
N1 Cu1 I1 109.4(3) . 7_578 ?
I1 Cu1 I1 111.91(8) 2_665 7_578 ?
N1 Cu1 I1 104.1(3) . . ?
I1 Cu1 I1 107.92(8) 2_665 . ?
I1 Cu1 I1 109.70(8) 7_578 . ?
N1 Cu1 Cu1 150.3(3) . 7_578 ?
I1 Cu1 Cu1 57.52(6) 2_665 7_578 ?
I1 Cu1 Cu1 58.81(9) 7_578 7_578 ?
I1 Cu1 Cu1 105.59(7) . 7_578 ?
N1 Cu1 Cu1 138.7(3) . 8_758 ?
I1 Cu1 Cu1 107.52(6) 2_665 8_758 ?
I1 Cu1 Cu1 57.12(8) 7_578 8_758 ?
I1 Cu1 Cu1 56.81(6) . 8_758 ?
Cu1 Cu1 Cu1 61.54(8) 7_578 8_758 ?
N1 Cu1 Cu1 144.4(3) . 2_665 ?
I1 Cu1 Cu1 58.04(7) 2_665 2_665 ?
I1 Cu1 Cu1 105.32(5) 7_578 2_665 ?
I1 Cu1 Cu1 55.72(7) . 2_665 ?
Cu1 Cu1 Cu1 59.23(4) 7_578 2_665 ?
Cu1 Cu1 Cu1 59.23(4) 8_758 2_665 ?
Cu1 I1 Cu1 65.36(7) 2_665 8_758 ?
Cu1 I1 Cu1 66.23(7) 2_665 . ?
Cu1 I1 Cu1 64.39(7) 8_758 . ?
N2 N1 C1 109.2(11) . . ?
N2 N1 Cu1 121.6(9) . . ?
C1 N1 Cu1 129.1(9) . . ?
N1 N2 N3 107.7(11) . . ?
N2 N3 C6 111.6(10) . . ?
N2 N3 C7 119.7(12) . . ?
C6 N3 C7 128.6(12) . . ?
N1 C1 C6 107.7(12) . . ?
N1 C1 C2 131.4(12) . . ?
C6 C1 C2 121.0(13) . . ?
C3 C2 C1 116.7(14) . . ?
C3 C2 H2 121.7 . . ?
C1 C2 H2 121.7 . . ?
C2 C3 C4 121.6(14) . . ?
C2 C3 H3 119.2 . . ?
C4 C3 H3 119.2 . . ?
C5 C4 C3 122.1(14) . . ?
C5 C4 H4 118.9 . . ?
C3 C4 H4 118.9 . . ?
C4 C5 C6 117.1(14) . . ?
C4 C5 H5 121.4 . . ?
C6 C5 H5 121.4 . . ?
N3 C6 C5 134.7(13) . . ?
N3 C6 C1 103.8(11) . . ?
C5 C6 C1 121.5(13) . . ?
C8A C7 N3 111.2(16) . . ?
C8A C7 C8 35.0(16) . . ?
N3 C7 C8 110.3(15) . . ?
C7 C8A C8 111(2) . 2_565 ?

loop_
_geom_bond_atom_site_label_1
_geom_bond_atom_site_label_2
_geom_bond_distance
_geom_bond_site_symmetry_2
_geom_bond_publ_flag
Cu1 N1 2.003(11) . ?
Cu1 I1 2.515(2) 2_665 ?
Cu1 I1 2.526(2) 7_578 ?
Cu1 I1 2.583(2) . ?
Cu1 Cu1 2.722(3) 7_578 ?
Cu1 Cu1 2.722(3) 8_758 ?
Cu1 Cu1 2.786(4) 2_665 ?
I1 Cu1 2.515(2) 2_665 ?
I1 Cu1 2.526(2) 8_758 ?
N1 N2 1.305(15) . ?
N1 C1 1.372(17) . ?
N2 N3 1.338(16) . ?
N3 C6 1.355(18) . ?
N3 C7 1.479(17) . ?
C1 C6 1.396(17) . ?
C1 C2 1.398(19) . ?
C2 C3 1.37(2) . ?
C2 H2 0.9400 . ?
C3 C4 1.39(2) . ?
C3 H3 0.9400 . ?
C4 C5 1.36(2) . ?
C4 H4 0.9400 . ?
C5 C6 1.38(2) . ?
C5 H5 0.9400 . ?
C7 C8A 1.47(3) . ?
C7 C8 1.54(4) . ?
C8A C8 1.50(4) 2_565 ?

loop_
_geom_torsion_atom_site_label_1
_geom_torsion_atom_site_label_2
_geom_torsion_atom_site_label_3
_geom_torsion_atom_site_label_4
_geom_torsion
_geom_torsion_site_symmetry_1
_geom_torsion_site_symmetry_2
_geom_torsion_site_symmetry_3
_geom_torsion_site_symmetry_4
_geom_torsion_publ_flag
N1 Cu1 I1 Cu1 147.5(3) . . . 2_665 ?
I1 Cu1 I1 Cu1 26.68(10) 2_665 . . 2_665 ?
I1 Cu1 I1 Cu1 -95.48(7) 7_578 . . 2_665 ?
Cu1 Cu1 I1 Cu1 -33.60(11) 7_578 . . 2_665 ?
Cu1 Cu1 I1 Cu1 -72.90(6) 8_758 . . 2_665 ?
N1 Cu1 I1 Cu1 -139.6(3) . . . 8_758 ?
I1 Cu1 I1 Cu1 99.59(8) 2_665 . . 8_758 ?
I1 Cu1 I1 Cu1 -22.58(8) 7_578 . . 8_758 ?
Cu1 Cu1 I1 Cu1 39.31(10) 7_578 . . 8_758 ?
Cu1 Cu1 I1 Cu1 72.90(6) 2_665 . . 8_758 ?
I1 Cu1 N1 N2 -146.9(9) 2_665 . . . ?
I1 Cu1 N1 N2 -21.1(11) 7_578 . . . ?
I1 Cu1 N1 N2 96.1(10) . . . . ?
Cu1 Cu1 N1 N2 -81.8(12) 7_578 . . . ?
Cu1 Cu1 N1 N2 40.8(12) 8_758 . . . ?
Cu1 Cu1 N1 N2 145.8(8) 2_665 . . . ?
I1 Cu1 N1 C1 35.2(11) 2_665 . . . ?
I1 Cu1 N1 C1 160.9(10) 7_578 . . . ?
I1 Cu1 N1 C1 -81.9(11) . . . . ?
Cu1 Cu1 N1 C1 100.3(11) 7_578 . . . ?
Cu1 Cu1 N1 C1 -137.1(9) 8_758 . . . ?
Cu1 Cu1 N1 C1 -32.2(14) 2_665 . . . ?
C1 N1 N2 N3 -0.1(14) . . . . ?
Cu1 N1 N2 N3 -178.5(8) . . . . ?
N1 N2 N3 C6 0.0(15) . . . . ?
N1 N2 N3 C7 178.0(11) . . . . ?
N2 N1 C1 C6 0.2(14) . . . . ?
Cu1 N1 C1 C6 178.4(8) . . . . ?
N2 N1 C1 C2 -179.6(13) . . . . ?
Cu1 N1 C1 C2 -1(2) . . . . ?
N1 C1 C2 C3 179.4(13) . . . . ?
C6 C1 C2 C3 -0.4(18) . . . . ?
C1 C2 C3 C4 1(2) . . . . ?
C2 C3 C4 C5 -1(2) . . . . ?
C3 C4 C5 C6 0(2) . . . . ?
N2 N3 C6 C5 -179.5(14) . . . . ?
C7 N3 C6 C5 3(2) . . . . ?
N2 N3 C6 C1 0.1(14) . . . . ?
C7 N3 C6 C1 -177.6(12) . . . . ?
C4 C5 C6 N3 -179.4(14) . . . . ?
C4 C5 C6 C1 1.1(19) . . . . ?
N1 C1 C6 N3 -0.2(13) . . . . ?
C2 C1 C6 N3 179.6(11) . . . . ?
N1 C1 C6 C5 179.5(11) . . . . ?
C2 C1 C6 C5 -0.7(18) . . . . ?
N2 N3 C7 C8A -98(2) . . . . ?
C6 N3 C7 C8A 80(2) . . . . ?
N2 N3 C7 C8 -60(2) . . . . ?
C6 N3 C7 C8 117(2) . . . . ?
N3 C7 C8A C8 70(3) . . . 2_565 ?
C8 C7 C8A C8 -25(3) . . . 2_565 ?
